data_4101894
loop_
_publ_author_name
'Gabriel M\'enard'
'Douglas W. Stephan'

_publ_section_title
;
 Room Temperature Reduction of CO2 to Methanol by Al-Based Frustrated
 Lewis Pairs and Ammonia Borane
;
_journal_name_full 'Journal of the American Chemical Society'
_journal_page_first 1796
_journal_page_last 1797
_journal_paper_doi 10.1021/ja9104792
_journal_volume 132
_journal_year 2010
_chemical_formula_sum 'C30 H36 Al Br0.5 Cl3 P'
_chemical_formula_weight 600.84
_space_group_IT_number 2
_symmetry_cell_setting triclinic
_symmetry_space_group_name_Hall '-P 1'
_symmetry_space_group_name_H-M 'P -1'
_atom_sites_solution_hydrogens geom
_atom_sites_solution_primary direct
_atom_sites_solution_secondary difmap
_audit_creation_method SHELXL-97
_cell_angle_alpha 89.470(3)
_cell_angle_beta 88.254(3)
_cell_angle_gamma 80.848(2)
_cell_formula_units_Z 2
_cell_length_a 10.3628(5)
_cell_length_b 11.1182(5)
_cell_length_c 13.0439(6)
_cell_measurement_temperature 150(2)
_cell_measurement_theta_max 25.0
_cell_measurement_theta_min 2.0
_cell_volume 1483.03(12)
_computing_structure_refinement 'SHELXL-97 (Sheldrick, 1997)'
_computing_structure_solution 'SHELXS-97 (Sheldrick, 1990)'
_diffrn_ambient_temperature 150(2)
_diffrn_measured_fraction_theta_full 0.963
_diffrn_measured_fraction_theta_max 0.963
_diffrn_radiation_monochromator graphite
_diffrn_radiation_source 'fine-focus sealed tube'
_diffrn_radiation_type MoK\a
_diffrn_radiation_wavelength 0.71073
_diffrn_reflns_av_R_equivalents 0.0304
_diffrn_reflns_av_sigmaI/netI 0.0417
_diffrn_reflns_limit_h_max 13
_diffrn_reflns_limit_h_min -13
_diffrn_reflns_limit_k_max 14
_diffrn_reflns_limit_k_min -14
_diffrn_reflns_limit_l_max 17
_diffrn_reflns_limit_l_min -14
_diffrn_reflns_number 26346
_diffrn_reflns_theta_full 28.45
_diffrn_reflns_theta_max 28.45
_diffrn_reflns_theta_min 1.56
_exptl_absorpt_coefficient_mu 1.084
_exptl_absorpt_correction_T_max 0.7457
_exptl_absorpt_correction_T_min 0.6574
_exptl_absorpt_correction_type empirical
_exptl_crystal_density_diffrn 1.435
_exptl_crystal_density_method 'not measured'
_exptl_crystal_F_000 660
_exptl_crystal_size_max 0.32
_exptl_crystal_size_mid 0.23
_exptl_crystal_size_min 0.18
_refine_diff_density_max 0.829
_refine_diff_density_min -0.998
_refine_diff_density_rms 0.081
_refine_ls_extinction_method none
_refine_ls_goodness_of_fit_ref 1.049
_refine_ls_hydrogen_treatment fixed
_refine_ls_matrix_type full
_refine_ls_number_parameters 334
_refine_ls_number_reflns 7205
_refine_ls_number_restraints 0
_refine_ls_restrained_S_all 1.049
_refine_ls_R_factor_all 0.0834
_refine_ls_R_factor_gt 0.0563
_refine_ls_shift/su_max 0.002
_refine_ls_shift/su_mean 0.000
_refine_ls_structure_factor_coef Fsqd
_refine_ls_weighting_details 'calc w=1/[\s^2^(Fo^2^)+(0.0841P)^2^+1.4480P] where P=(Fo^2^+2Fc^2^)/3'
_refine_ls_weighting_scheme calc
_refine_ls_wR_factor_gt 0.1516
_refine_ls_wR_factor_ref 0.1671
_reflns_number_gt 5206
_reflns_number_total 7205
_reflns_threshold_expression >2sigma(I)
_cod_data_source_file ja9104792_si_001_1.cif
_cod_data_source_block Mes3P(AlCl3)(0.5C6H5Br)
_cod_original_formula_sum 'C30 H36 Al Br0.50 Cl3 P'
_cod_database_code 4101894

loop_
_symmetry_equiv_pos_as_xyz
'x, y, z'
'-x, -y, -z'

loop_
_atom_site_label
_atom_site_type_symbol
_atom_site_fract_x
_atom_site_fract_y
_atom_site_fract_z
_atom_site_U_iso_or_equiv
_atom_site_adp_type
_atom_site_occupancy
_atom_site_symmetry_multiplicity
_atom_site_calc_flag
_atom_site_refinement_flags
_atom_site_disorder_assembly
_atom_site_disorder_group
P1 P 0.84269(7) 0.38943(6) 0.25297(5) 0.02266(17) Uani 1 1 d . . .
Al1 Al 1.08169(9) 0.29748(9) 0.24843(7) 0.0321(2) Uani 1 1 d . . .
Cl3 Cl 1.19804(8) 0.41387(8) 0.17102(6) 0.0430(2) Uani 1 1 d . . .
Cl2 Cl 1.11418(9) 0.12518(8) 0.17317(7) 0.0487(2) Uani 1 1 d . . .
Cl1 Cl 1.13830(9) 0.27091(9) 0.40314(7) 0.0482(2) Uani 1 1 d . . .
C19 C 0.7575(3) 0.3116(2) 0.1589(2) 0.0230(5) Uani 1 1 d . . .
C10 C 0.7779(3) 0.3665(3) 0.3834(2) 0.0257(6) Uani 1 1 d . . .
C6 C 0.9151(3) 0.6181(3) 0.2709(2) 0.0266(6) Uani 1 1 d . . .
C24 C 0.8195(3) 0.2936(2) 0.0606(2) 0.0237(5) Uani 1 1 d . . .
C1 C 0.8294(3) 0.5518(2) 0.2202(2) 0.0233(5) Uani 1 1 d . . .
C21 C 0.5894(3) 0.2022(2) 0.1026(2) 0.0271(6) Uani 1 1 d . . .
H21 H 0.5097 0.1722 0.1162 0.032 Uiso 1 1 calc R . .
C20 C 0.6377(3) 0.2693(2) 0.1784(2) 0.0254(6) Uani 1 1 d . . .
C2 C 0.7461(3) 0.6119(3) 0.1455(2) 0.0270(6) Uani 1 1 d . . .
C12 C 0.6811(3) 0.4353(3) 0.5479(2) 0.0327(7) Uani 1 1 d . . .
H12 H 0.6373 0.4992 0.5900 0.039 Uiso 1 1 calc R . .
C23 C 0.7664(3) 0.2255(2) -0.0115(2) 0.0272(6) Uani 1 1 d . . .
H23 H 0.8097 0.2116 -0.0766 0.033 Uiso 1 1 calc R . .
C11 C 0.7086(3) 0.4611(3) 0.4451(2) 0.0276(6) Uani 1 1 d . . .
C13 C 0.7149(3) 0.3209(3) 0.5909(2) 0.0368(7) Uani 1 1 d . . .
C22 C 0.6531(3) 0.1774(2) 0.0082(2) 0.0275(6) Uani 1 1 d . . .
C9 C 0.9947(3) 0.5687(3) 0.3605(2) 0.0311(6) Uani 1 1 d . . .
H9B H 1.0460 0.6297 0.3834 0.047 Uiso 1 1 calc R . .
H9A H 1.0537 0.4945 0.3399 0.047 Uiso 1 1 calc R . .
H9C H 0.9362 0.5496 0.4167 0.047 Uiso 1 1 calc R . .
C3 C 0.7600(3) 0.7304(3) 0.1175(2) 0.0320(6) Uani 1 1 d . . .
H3 H 0.7064 0.7694 0.0651 0.038 Uiso 1 1 calc R . .
C4 C 0.8481(3) 0.7943(3) 0.1621(2) 0.0330(7) Uani 1 1 d . . .
C7 C 0.6360(3) 0.5610(3) 0.0955(2) 0.0338(7) Uani 1 1 d . . .
H7C H 0.5936 0.6205 0.0463 0.051 Uiso 1 1 calc R . .
H7B H 0.5718 0.5444 0.1483 0.051 Uiso 1 1 calc R . .
H7A H 0.6717 0.4853 0.0597 0.051 Uiso 1 1 calc R . .
C5 C 0.9216(3) 0.7373(3) 0.2405(2) 0.0316(7) Uani 1 1 d . . .
H5 H 0.9788 0.7812 0.2749 0.038 Uiso 1 1 calc R . .
C25 C 0.5508(3) 0.2974(3) 0.2736(2) 0.0351(7) Uani 1 1 d . . .
H25C H 0.4733 0.2578 0.2687 0.053 Uiso 1 1 calc R . .
H25B H 0.5238 0.3857 0.2793 0.053 Uiso 1 1 calc R . .
H25A H 0.5993 0.2669 0.3344 0.053 Uiso 1 1 calc R . .
C16 C 0.6565(3) 0.5886(3) 0.4089(2) 0.0335(7) Uani 1 1 d . . .
H16C H 0.6126 0.6362 0.4664 0.050 Uiso 1 1 calc R . .
H16B H 0.5940 0.5848 0.3545 0.050 Uiso 1 1 calc R . .
H16A H 0.7291 0.6276 0.3821 0.050 Uiso 1 1 calc R . .
C27 C 0.9350(3) 0.3516(3) 0.0259(2) 0.0307(6) Uani 1 1 d . . .
H27A H 0.9609 0.3267 -0.0446 0.046 Uiso 1 1 calc R . .
H27C H 1.0081 0.3256 0.0711 0.046 Uiso 1 1 calc R . .
H27B H 0.9112 0.4405 0.0285 0.046 Uiso 1 1 calc R . .
C18 C 0.8622(4) 0.1364(3) 0.3633(3) 0.0394(7) Uani 1 1 d . . .
H18C H 0.8735 0.0645 0.4082 0.059 Uiso 1 1 calc R . .
H18B H 0.9472 0.1475 0.3328 0.059 Uiso 1 1 calc R . .
H18A H 0.8024 0.1250 0.3088 0.059 Uiso 1 1 calc R . .
C8 C 0.8611(4) 0.9217(3) 0.1271(3) 0.0488(9) Uani 1 1 d . . .
H8C H 0.9274 0.9521 0.1672 0.073 Uiso 1 1 calc R . .
H8A H 0.7770 0.9752 0.1370 0.073 Uiso 1 1 calc R . .
H8B H 0.8874 0.9205 0.0543 0.073 Uiso 1 1 calc R . .
C26 C 0.5996(3) 0.1031(3) -0.0718(2) 0.0371(7) Uani 1 1 d . . .
H26A H 0.6576 0.0961 -0.1330 0.056 Uiso 1 1 calc R . .
H26C H 0.5122 0.1433 -0.0902 0.056 Uiso 1 1 calc R . .
H26B H 0.5943 0.0216 -0.0443 0.056 Uiso 1 1 calc R . .
C15 C 0.8064(3) 0.2472(3) 0.4251(2) 0.0317(6) Uani 1 1 d . . .
C14 C 0.7745(3) 0.2281(3) 0.5273(2) 0.0367(7) Uani 1 1 d . . .
H14 H 0.7943 0.1481 0.5548 0.044 Uiso 1 1 calc R . .
C17 C 0.6869(4) 0.2978(4) 0.7025(3) 0.0496(9) Uani 1 1 d . . .
H17C H 0.7179 0.2121 0.7189 0.074 Uiso 1 1 calc R . .
H17A H 0.5925 0.3166 0.7169 0.074 Uiso 1 1 calc R . .
H17B H 0.7320 0.3498 0.7445 0.074 Uiso 1 1 calc R . .
Br1 Br 0.56792(10) 0.93406(8) 0.32533(7) 0.0626(3) Uani 0.50 1 d P . .
C103 C 0.3945(4) 1.0522(4) 0.4702(4) 0.0582(11) Uani 1 1 d . . .
C102 C 0.5246(11) 0.9809(9) 0.4516(12) 0.177(7) Uani 1 1 d . . .
C101 C 0.6361(9) 0.9102(7) 0.4180(8) 0.062(2) Uani 0.50 1 d P . .
C100 C 0.4342(11) 1.0107(9) 0.3600(7) 0.068(3) Uani 0.50 1 d P . .

loop_
_atom_site_aniso_label
_atom_site_aniso_U_11
_atom_site_aniso_U_22
_atom_site_aniso_U_33
_atom_site_aniso_U_23
_atom_site_aniso_U_13
_atom_site_aniso_U_12
P1 0.0242(3) 0.0266(3) 0.0174(3) -0.0025(3) 0.0005(3) -0.0045(3)
Al1 0.0286(5) 0.0388(5) 0.0275(5) -0.0055(4) -0.0015(4) 0.0000(4)
Cl3 0.0306(4) 0.0615(5) 0.0385(4) -0.0042(4) 0.0015(3) -0.0125(4)
Cl2 0.0523(5) 0.0434(4) 0.0462(5) -0.0145(4) 0.0045(4) 0.0052(4)
Cl1 0.0501(5) 0.0576(5) 0.0332(4) -0.0029(4) -0.0128(4) 0.0047(4)
C19 0.0247(13) 0.0256(12) 0.0184(13) -0.0027(10) -0.0003(10) -0.0035(10)
C10 0.0276(14) 0.0327(14) 0.0188(13) -0.0015(11) 0.0012(11) -0.0108(11)
C6 0.0262(14) 0.0322(14) 0.0218(13) -0.0076(11) 0.0053(11) -0.0066(11)
C24 0.0266(14) 0.0268(13) 0.0171(12) 0.0001(10) 0.0004(10) -0.0022(11)
C1 0.0257(13) 0.0261(12) 0.0181(13) -0.0032(10) 0.0030(10) -0.0042(10)
C21 0.0296(14) 0.0279(13) 0.0250(14) -0.0003(11) -0.0006(11) -0.0087(11)
C20 0.0283(14) 0.0267(13) 0.0218(13) -0.0005(10) 0.0017(11) -0.0065(11)
C2 0.0272(14) 0.0288(13) 0.0234(14) -0.0048(11) 0.0025(11) -0.0001(11)
C12 0.0268(15) 0.0501(18) 0.0235(14) -0.0085(13) 0.0048(11) -0.0140(13)
C23 0.0354(16) 0.0274(13) 0.0183(13) -0.0011(10) 0.0005(11) -0.0036(11)
C11 0.0239(14) 0.0381(15) 0.0226(14) -0.0047(11) -0.0005(11) -0.0104(12)
C13 0.0349(17) 0.060(2) 0.0210(15) 0.0018(14) -0.0007(12) -0.0242(15)
C22 0.0334(15) 0.0247(13) 0.0245(14) -0.0005(11) -0.0044(11) -0.0045(11)
C9 0.0297(15) 0.0392(16) 0.0262(15) -0.0068(12) -0.0018(12) -0.0103(12)
C3 0.0350(16) 0.0296(14) 0.0281(15) -0.0010(12) 0.0022(12) 0.0042(12)
C4 0.0407(17) 0.0258(13) 0.0310(16) -0.0034(12) 0.0101(13) -0.0023(12)
C7 0.0319(16) 0.0347(15) 0.0339(17) 0.0020(13) -0.0101(13) -0.0008(12)
C5 0.0334(16) 0.0320(14) 0.0303(15) -0.0108(12) 0.0064(12) -0.0084(12)
C25 0.0292(15) 0.0492(18) 0.0289(15) -0.0086(13) 0.0061(12) -0.0130(14)
C16 0.0321(16) 0.0385(16) 0.0292(15) -0.0090(13) 0.0083(12) -0.0049(13)
C27 0.0300(15) 0.0415(16) 0.0220(14) -0.0050(12) 0.0032(11) -0.0100(13)
C18 0.054(2) 0.0313(15) 0.0325(17) 0.0019(13) -0.0018(15) -0.0062(14)
C8 0.069(3) 0.0265(15) 0.050(2) -0.0029(14) 0.0082(18) -0.0077(16)
C26 0.0445(18) 0.0406(17) 0.0292(16) -0.0067(13) -0.0005(13) -0.0156(14)
C15 0.0347(16) 0.0347(15) 0.0278(15) 0.0004(12) -0.0019(12) -0.0120(13)
C14 0.0428(18) 0.0435(17) 0.0276(16) 0.0065(13) -0.0062(13) -0.0180(15)
C17 0.054(2) 0.077(3) 0.0230(16) 0.0080(16) 0.0032(15) -0.026(2)
Br1 0.0771(6) 0.0595(5) 0.0538(5) -0.0133(4) 0.0042(4) -0.0193(4)
C103 0.045(2) 0.048(2) 0.079(3) 0.006(2) -0.009(2) 0.0019(18)
C102 0.115(9) 0.082(6) 0.33(2) 0.028(9) -0.013(10) 0.000(5)
C101 0.058(5) 0.040(4) 0.085(7) -0.009(4) 0.008(5) -0.001(4)
C100 0.099(7) 0.065(5) 0.047(5) 0.017(4) -0.029(5) -0.035(5)

loop_
_atom_type_symbol
_atom_type_description
_atom_type_scat_dispersion_real
_atom_type_scat_dispersion_imag
_atom_type_scat_source
C C 0.0033 0.0016 'International Tables Vol C Tables 4.2.6.8 and 6.1.1.4'
H H 0.0000 0.0000 'International Tables Vol C Tables 4.2.6.8 and 6.1.1.4'
Al Al 0.0645 0.0514 'International Tables Vol C Tables 4.2.6.8 and 6.1.1.4'
P P 0.1023 0.0942 'International Tables Vol C Tables 4.2.6.8 and 6.1.1.4'
Cl Cl 0.1484 0.1585 'International Tables Vol C Tables 4.2.6.8 and 6.1.1.4'
Br Br -0.2901 2.4595 'International Tables Vol C Tables 4.2.6.8 and 6.1.1.4'

loop_
_geom_angle_atom_site_label_1
_geom_angle_atom_site_label_2
_geom_angle_atom_site_label_3
_geom_angle
_geom_angle_site_symmetry_1
_geom_angle_site_symmetry_3
_geom_angle_publ_flag
C19 P1 C1 110.01(12) . . ?
C19 P1 C10 110.41(12) . . ?
C1 P1 C10 111.74(12) . . ?
C19 P1 Al1 108.98(9) . . ?
C1 P1 Al1 108.31(9) . . ?
C10 P1 Al1 107.30(10) . . ?
Cl1 Al1 Cl3 110.23(5) . . ?
Cl1 Al1 Cl2 108.55(6) . . ?
Cl3 Al1 Cl2 108.18(5) . . ?
Cl1 Al1 P1 106.88(5) . . ?
Cl3 Al1 P1 111.44(5) . . ?
Cl2 Al1 P1 111.53(5) . . ?
C20 C19 C24 119.3(2) . . ?
C20 C19 P1 124.66(19) . . ?
C24 C19 P1 116.1(2) . . ?
C11 C10 C15 119.0(3) . . ?
C11 C10 P1 124.1(2) . . ?
C15 C10 P1 116.8(2) . . ?
C5 C6 C1 119.2(3) . . ?
C5 C6 C9 117.3(3) . . ?
C1 C6 C9 123.4(3) . . ?
C23 C24 C19 119.1(2) . . ?
C23 C24 C27 117.0(2) . . ?
C19 C24 C27 123.8(2) . . ?
C2 C1 C6 118.9(3) . . ?
C2 C1 P1 124.6(2) . . ?
C6 C1 P1 116.3(2) . . ?
C22 C21 C20 122.7(3) . . ?
C21 C20 C19 118.6(2) . . ?
C21 C20 C25 116.1(2) . . ?
C19 C20 C25 125.2(2) . . ?
C3 C2 C1 118.4(3) . . ?
C3 C2 C7 115.8(3) . . ?
C1 C2 C7 125.7(3) . . ?
C13 C12 C11 122.9(3) . . ?
C22 C23 C24 122.3(2) . . ?
C12 C11 C10 118.4(3) . . ?
C12 C11 C16 116.0(3) . . ?
C10 C11 C16 125.6(3) . . ?
C12 C13 C14 117.6(3) . . ?
C12 C13 C17 121.2(3) . . ?
C14 C13 C17 121.2(3) . . ?
C23 C22 C21 117.8(2) . . ?
C23 C22 C26 120.6(3) . . ?
C21 C22 C26 121.6(3) . . ?
C4 C3 C2 123.2(3) . . ?
C5 C4 C3 117.4(3) . . ?
C5 C4 C8 121.6(3) . . ?
C3 C4 C8 121.0(3) . . ?
C4 C5 C6 122.4(3) . . ?
C14 C15 C10 119.2(3) . . ?
C14 C15 C18 116.8(3) . . ?
C10 C15 C18 123.9(3) . . ?
C13 C14 C15 122.6(3) . . ?
C101 Br1 C100 104.0(5) . . ?
C101 Br1 C102 49.1(5) . . ?
C100 Br1 C102 55.0(5) . . ?
C102 C103 C102 59.0(10) 2_676 . ?
C102 C103 C101 55.6(5) 2_676 2_676 ?
C102 C103 C101 114.6(8) . 2_676 ?
C102 C103 C100 120.7(7) 2_676 . ?
C102 C103 C100 61.7(7) . . ?
C101 C103 C100 176.3(6) 2_676 . ?
C103 C102 C101 68.9(7) 2_676 . ?
C103 C102 C102 64.6(12) 2_676 2_676 ?
C101 C102 C102 133.3(18) . 2_676 ?
C103 C102 C103 121.0(10) 2_676 . ?
C101 C102 C103 169.7(14) . . ?
C102 C102 C103 56.4(7) 2_676 . ?
C103 C102 C100 176.5(9) 2_676 . ?
C101 C102 C100 108.6(11) . . ?
C102 C102 C100 117.8(13) 2_676 . ?
C103 C102 C100 61.4(7) . . ?
C103 C102 Br1 121.3(6) 2_676 . ?
C101 C102 Br1 52.5(6) . . ?
C102 C102 Br1 173.5(16) 2_676 . ?
C103 C102 Br1 117.6(10) . . ?
C100 C102 Br1 56.2(7) . . ?
C102 C101 Br1 78.5(9) . . ?
C102 C101 C103 55.5(7) . 2_676 ?
Br1 C101 C103 134.0(6) . 2_676 ?
C103 C100 C102 56.8(5) . . ?
C103 C100 Br1 125.7(6) . . ?
C102 C100 Br1 68.9(6) . . ?

loop_
_geom_bond_atom_site_label_1
_geom_bond_atom_site_label_2
_geom_bond_distance
_geom_bond_site_symmetry_2
_geom_bond_publ_flag
P1 C19 1.833(3) . ?
P1 C1 1.836(3) . ?
P1 C10 1.840(3) . ?
P1 Al1 2.5238(11) . ?
Al1 Cl1 2.1237(13) . ?
Al1 Cl3 2.1321(13) . ?
Al1 Cl2 2.1345(12) . ?
C19 C20 1.412(4) . ?
C19 C24 1.419(4) . ?
C10 C11 1.418(4) . ?
C10 C15 1.419(4) . ?
C6 C5 1.392(4) . ?
C6 C1 1.421(4) . ?
C6 C9 1.501(4) . ?
C24 C23 1.391(4) . ?
C24 C27 1.504(4) . ?
C1 C2 1.413(4) . ?
C21 C22 1.389(4) . ?
C21 C20 1.395(4) . ?
C20 C25 1.516(4) . ?
C2 C3 1.393(4) . ?
C2 C7 1.517(4) . ?
C12 C13 1.383(5) . ?
C12 C11 1.398(4) . ?
C23 C22 1.382(4) . ?
C11 C16 1.512(4) . ?
C13 C14 1.383(5) . ?
C13 C17 1.504(4) . ?
C22 C26 1.509(4) . ?
C3 C4 1.387(4) . ?
C4 C5 1.382(5) . ?
C4 C8 1.509(4) . ?
C18 C15 1.506(4) . ?
C15 C14 1.386(4) . ?
Br1 C101 1.421(10) . ?
Br1 C100 1.564(12) . ?
Br1 C102 1.756(14) . ?
C103 C102 1.352(16) 2_676 ?
C103 C102 1.466(11) . ?
C103 C101 1.530(11) 2_676 ?
C103 C100 1.538(11) . ?
C102 C103 1.352(16) 2_676 ?
C102 C101 1.354(12) . ?
C102 C102 1.39(3) 2_676 ?
C102 C100 1.541(18) . ?
C101 C103 1.530(11) 2_676 ?
